data_7100573
loop_
_publ_author_name
'M. Roitzsch'
'B. Lippert'

_publ_section_title
;
Structural precursor of the hemideprotonated guanine pair
;
_journal_name_full 'Chemical Communications'
_journal_paper_doi 10.1039/b511551e
_journal_year 2005
_chemical_formula_moiety 'C13 H34 Cl4 N14 O16 Pt2'
_chemical_formula_sum 'C13 H34 Cl4 N14 O16 Pt2'
_chemical_formula_weight 1174.46
_space_group_IT_number 2
_symmetry_cell_setting triclinic
_symmetry_space_group_name_Hall '-P 1'
_symmetry_space_group_name_H-M 'P -1'
_cell_angle_alpha 89.60(3)
_cell_angle_beta 84.65(3)
_cell_angle_gamma 75.25(3)
_cell_formula_units_Z 2
_cell_length_a 8.7260(17)
_cell_length_b 10.837(2)
_cell_length_c 19.885(4)
_cell_measurement_temperature 293(2)
_cell_volume 1810.3(6)
_exptl_crystal_density_diffrn 2.155
_cod_database_code 7100573

loop_
_symmetry_equiv_pos_as_xyz
'x, y, z'
'-x, -y, -z'

loop_
_atom_site_label
_atom_site_type_symbol
_atom_site_fract_x
_atom_site_fract_y
_atom_site_fract_z
_atom_site_U_iso_or_equiv
_atom_site_adp_type
_atom_site_occupancy
_atom_site_calc_flag
_atom_site_refinement_flags
_atom_site_disorder_group
_atom_site_disorder_assembly
Pt2 Pt 0.71331(4) 0.08400(3) 0.169699(17) 0.04205(11) Uani 1 d . . .
Pt1 Pt 0.55522(4) -0.42239(3) 0.285734(16) 0.03947(11) Uani 1 d . . .
N7G N 0.4412(7) -0.4712(7) 0.3710(3) 0.0413(16) Uani 1 d . . .
N1A N 0.6615(8) -0.3584(7) 0.2021(3) 0.0451(17) Uani 1 d . . .
N9G N 0.2955(8) -0.5554(7) 0.4437(4) 0.0461(17) Uani 1 d . . .
C4G C 0.3062(9) -0.4443(8) 0.4728(4) 0.0391(19) Uani 1 d . . .
N3G N 0.2364(8) -0.3961(8) 0.5343(3) 0.0488(18) Uani 1 d . . .
N12 N 0.7588(8) -0.4403(9) 0.3333(4) 0.061(2) Uani 1 d . . .
H12A H 0.843 -0.4794 0.3057 0.091 Uiso 1 calc R . .
H12B H 0.7538 -0.486 0.3705 0.091 Uiso 1 calc R . .
H12C H 0.7678 -0.3632 0.3445 0.091 Uiso 1 calc R . .
C6A C 0.6670(9) -0.2342(8) 0.2002(4) 0.0383(18) Uani 1 d . . .
N6A N 0.6063(8) -0.1572(7) 0.2528(3) 0.0470(18) Uani 1 d . . .
H6A1 H 0.5635 -0.1858 0.2882 0.056 Uiso 1 calc R . .
H6A2 H 0.6099 -0.0786 0.2515 0.056 Uiso 1 calc R . .
N9A N 0.8386(9) -0.2245(8) 0.0340(3) 0.0506(19) Uani 1 d . . .
O6G O 0.5094(8) -0.2139(6) 0.4072(3) 0.0630(18) Uani 1 d . . .
N11 N 0.3522(9) -0.4012(9) 0.2387(4) 0.065(2) Uani 1 d . . .
H11A H 0.3495 -0.3435 0.2065 0.098 Uiso 1 calc R . .
H11B H 0.2679 -0.3752 0.2688 0.098 Uiso 1 calc R . .
H11C H 0.3507 -0.4756 0.2205 0.098 Uiso 1 calc R . .
N1G N 0.3578(9) -0.2274(8) 0.5058(4) 0.055(2) Uani 1 d . . .
H1G H 0.3731 -0.1568 0.5196 0.066 Uiso 1 calc R . .
C5A C 0.7344(9) -0.1976(8) 0.1398(4) 0.0375(18) Uani 1 d . . .
C4A C 0.7839(10) -0.2865(8) 0.0883(4) 0.043(2) Uani 1 d . . .
C5G C 0.3978(9) -0.3908(8) 0.4274(4) 0.0381(18) Uani 1 d . . .
C6G C 0.4287(10) -0.2740(9) 0.4422(4) 0.046(2) Uani 1 d . . .
C8A C 0.8198(10) -0.1036(9) 0.0540(4) 0.050(2) Uani 1 d . . .
H8A H 0.8475 -0.0419 0.0262 0.06 Uiso 1 calc R . .
C8G C 0.3781(10) -0.5667(9) 0.3831(4) 0.044(2) Uani 1 d . . .
H8G H 0.3893 -0.6346 0.3531 0.052 Uiso 1 calc R . .
C2A C 0.7171(12) -0.4387(10) 0.1482(5) 0.064(3) Uani 1 d . . .
H2A H 0.7108 -0.5227 0.1533 0.077 Uiso 1 calc R . .
C9G C 0.2051(12) -0.6434(10) 0.4720(5) 0.063(3) Uani 1 d . . .
H9G1 H 0.0955 -0.5981 0.4821 0.094 Uiso 1 calc R . .
H9G2 H 0.248 -0.6791 0.5126 0.094 Uiso 1 calc R . .
H9G3 H 0.2124 -0.7108 0.4398 0.094 Uiso 1 calc R . .
N3A N 0.7796(11) -0.4084(8) 0.0889(4) 0.065(2) Uani 1 d . . .
Cl1 Cl 0.6644(3) 0.2702(3) 0.22974(15) 0.0707(7) Uani 1 d . . .
N7A N 0.7576(7) -0.0808(7) 0.1174(3) 0.0392(16) Uani 1 d . . .
N21 N 0.5002(9) 0.1453(9) 0.1306(5) 0.074(3) Uani 1 d . . .
H21A H 0.5005 0.0998 0.0934 0.111 Uiso 1 calc R . .
H21B H 0.4842 0.2273 0.1203 0.111 Uiso 1 calc R . .
H21C H 0.4226 0.1354 0.1609 0.111 Uiso 1 calc R . .
N22 N 0.9288(9) 0.0275(9) 0.2077(4) 0.065(2) Uani 1 d . . .
H22A H 0.9198 -0.018 0.2447 0.097 Uiso 1 calc R . .
H22B H 0.9612 0.0959 0.2182 0.097 Uiso 1 calc R . .
H22C H 0.9994 -0.0201 0.177 0.097 Uiso 1 calc R . .
Cl10 Cl 0.1200(3) 0.3260(3) 0.24458(16) 0.0771(9) Uani 1 d . . .
Cl20 Cl 0.3121(3) -0.1455(4) 0.08763(18) 0.0824(9) Uani 1 d . . .
C9A1 C 0.9040(15) -0.2786(13) -0.0339(5) 0.083(4) Uani 1 d . . .
H9A1 H 0.914 -0.3698 -0.033 0.1 Uiso 1 calc R . .
H9A2 H 0.8277 -0.2424 -0.0657 0.1 Uiso 1 calc R . .
O21 O 0.1561(10) -0.0979(11) 0.0749(5) 0.118(4) Uani 1 d . . .
N2G N 0.2080(12) -0.2218(10) 0.6055(5) 0.089(3) Uani 1 d . . .
H2G1 H 0.1499 -0.2528 0.6349 0.107 Uiso 1 calc R . .
H2G2 H 0.2285 -0.1501 0.6134 0.107 Uiso 1 calc R . .
C2G C 0.2664(11) -0.2853(10) 0.5475(4) 0.051(2) Uani 1 d . . .
O23 O 0.4127(13) -0.0971(15) 0.0420(6) 0.170(6) Uani 1 d . . .
O24 O 0.3666(17) -0.2739(13) 0.0942(8) 0.168(5) Uani 1 d . . .
O22 O 0.3351(17) -0.0975(19) 0.1524(7) 0.187(7) Uani 1 d . . .
C9A2 C 1.0512(18) -0.2590(17) -0.0580(8) 0.148(8) Uani 1 d . . .
H9A3 H 1.039 -0.1703 -0.0678 0.222 Uiso 1 calc R . .
H9A4 H 1.091 -0.3092 -0.0985 0.222 Uiso 1 calc R . .
H9A5 H 1.1249 -0.284 -0.0245 0.222 Uiso 1 calc R . .
O1W O 0.4197(19) -0.0370(13) 0.5878(9) 0.206(7) Uani 1 d . . .
O2W O 0.452(3) 0.410(3) 0.0534(14) 0.333(14) Uani 1 d . . .
O3W O 0.696(4) -0.054(2) 0.641(3) 0.64(4) Uani 1 d . . .
Cl30 Cl 1.0120(4) -0.1972(4) 0.3588(2) 0.0986(11) Uani 1 d . . .
O31 O 0.8814(19) -0.129(3) 0.3435(9) 0.310(15) Uani 1 d . . .
O32 O 1.033(3) -0.307(3) 0.328(2) 0.57(4) Uani 1 d . . .
O34 O 1.1488(16) -0.1724(14) 0.3348(8) 0.181(6) Uani 1 d . . .
O33 O 1.017(3) -0.219(4) 0.4167(17) 0.49(3) Uani 1 d . . .
O11 O 0.2740(12) 0.3341(14) 0.2425(7) 0.113(5) Uani 0.790(18) d P . .
O14 O 0.1272(18) 0.2156(15) 0.2047(8) 0.138(7) Uani 0.790(18) d P . .
O12 O 0.0145(15) 0.4319(16) 0.2170(8) 0.142(7) Uani 0.790(18) d P . .
O13 O 0.0586(16) 0.3176(17) 0.3103(6) 0.147(7) Uani 0.790(18) d P . .

loop_
_atom_site_aniso_label
_atom_site_aniso_U_11
_atom_site_aniso_U_22
_atom_site_aniso_U_33
_atom_site_aniso_U_23
_atom_site_aniso_U_13
_atom_site_aniso_U_12
Pt2 0.0469(2) 0.0352(2) 0.0459(2) 0.00145(15) 0.00274(14) -0.01647(15)
Pt1 0.0498(2) 0.0330(2) 0.03537(19) 0.00165(14) 0.00678(13) -0.01403(15)
N7G 0.043(4) 0.045(4) 0.036(4) 0.003(3) 0.006(3) -0.016(3)
N1A 0.059(4) 0.037(4) 0.038(4) -0.003(3) 0.013(3) -0.015(3)
N9G 0.049(4) 0.048(5) 0.044(4) 0.005(4) 0.002(3) -0.020(3)
C4G 0.039(4) 0.041(5) 0.035(5) 0.009(4) -0.003(3) -0.006(4)
N3G 0.050(4) 0.052(5) 0.037(4) -0.003(4) 0.007(3) -0.004(4)
N12 0.052(4) 0.084(7) 0.049(5) 0.018(4) -0.005(3) -0.023(4)
C6A 0.042(4) 0.032(5) 0.040(5) -0.005(4) 0.006(3) -0.010(4)
N6A 0.070(5) 0.036(4) 0.034(4) -0.004(3) 0.015(3) -0.018(4)
N9A 0.070(5) 0.056(5) 0.030(4) -0.005(4) 0.010(3) -0.029(4)
O6G 0.079(4) 0.049(4) 0.065(4) -0.010(3) 0.017(3) -0.032(4)
N11 0.076(5) 0.077(7) 0.051(5) 0.013(5) -0.005(4) -0.034(5)
N1G 0.067(5) 0.051(5) 0.047(5) -0.005(4) 0.007(4) -0.023(4)
C5A 0.041(4) 0.039(5) 0.033(4) 0.001(4) 0.003(3) -0.013(4)
C4A 0.054(5) 0.041(5) 0.035(5) -0.003(4) 0.010(4) -0.022(4)
C5G 0.038(4) 0.045(5) 0.029(4) -0.002(4) 0.004(3) -0.009(4)
C6G 0.046(5) 0.044(5) 0.046(5) -0.008(4) 0.003(4) -0.011(4)
C8A 0.064(6) 0.054(6) 0.039(5) 0.001(4) 0.006(4) -0.030(5)
C8G 0.055(5) 0.041(5) 0.037(5) 0.001(4) 0.003(4) -0.017(4)
C2A 0.096(7) 0.045(6) 0.049(6) -0.025(5) 0.033(5) -0.029(5)
C9G 0.077(7) 0.060(7) 0.058(6) 0.008(5) 0.007(5) -0.034(5)
N3A 0.100(6) 0.049(5) 0.047(5) -0.008(4) 0.023(4) -0.034(5)
Cl1 0.0847(17) 0.0446(15) 0.0825(19) -0.0159(13) 0.0075(14) -0.0211(13)
N7A 0.041(4) 0.046(4) 0.035(4) 0.001(3) 0.002(3) -0.021(3)
N21 0.048(5) 0.068(6) 0.103(7) -0.005(5) -0.017(4) -0.004(4)
N22 0.068(5) 0.065(6) 0.067(6) -0.001(5) -0.024(4) -0.020(4)
Cl10 0.0563(16) 0.098(2) 0.084(2) -0.0229(18) 0.0073(13) -0.0364(16)
Cl20 0.0668(18) 0.086(2) 0.096(2) 0.0259(19) -0.0228(15) -0.0168(16)
C9A1 0.121(10) 0.096(10) 0.040(6) -0.025(6) 0.033(6) -0.054(8)
O21 0.065(5) 0.154(10) 0.134(8) 0.022(7) -0.025(5) -0.018(6)
N2G 0.124(8) 0.072(7) 0.067(6) -0.019(5) 0.034(6) -0.033(6)
C2G 0.061(6) 0.052(6) 0.036(5) -0.009(4) 0.006(4) -0.008(5)
O23 0.112(8) 0.255(17) 0.146(11) 0.108(11) -0.015(7) -0.054(9)
O24 0.185(12) 0.107(10) 0.196(14) 0.047(10) -0.001(10) -0.015(9)
O22 0.162(12) 0.28(2) 0.116(10) -0.015(11) -0.041(9) -0.046(12)
C9A2 0.149(14) 0.172(19) 0.134(15) -0.095(14) 0.076(12) -0.090(14)
O1W 0.220(14) 0.119(11) 0.288(19) -0.103(12) 0.042(13) -0.080(10)
O2W 0.40(3) 0.33(3) 0.35(3) 0.10(3) -0.16(3) -0.19(3)
O3W 0.61(5) 0.120(17) 1.22(10) -0.06(3) -0.68(7) 0.06(2)
Cl30 0.069(2) 0.115(3) 0.114(3) 0.019(3) -0.0115(19) -0.029(2)
O31 0.126(12) 0.53(4) 0.195(17) 0.04(2) -0.045(11) 0.069(18)
O32 0.22(2) 0.54(5) 0.99(9) -0.62(6) 0.29(4) -0.27(3)
O34 0.143(10) 0.168(14) 0.239(16) 0.014(12) 0.028(10) -0.071(9)
O33 0.22(2) 0.76(7) 0.41(4) 0.47(5) -0.02(2) -0.01(3)
O11 0.061(7) 0.146(12) 0.140(11) -0.044(9) 0.008(6) -0.046(7)
O14 0.155(13) 0.141(13) 0.141(12) -0.073(10) 0.028(9) -0.092(10)
O12 0.096(9) 0.151(14) 0.145(13) 0.053(11) 0.003(8) 0.028(9)
O13 0.128(10) 0.213(18) 0.065(8) 0.021(9) 0.038(7) 0.003(10)

loop_
_geom_bond_atom_site_label_1
_geom_bond_atom_site_label_2
_geom_bond_distance
_geom_bond_site_symmetry_2
_geom_bond_publ_flag
Pt2 N7A 2.005(7) . ?
Pt2 N21 2.034(7) . ?
Pt2 N22 2.038(7) . ?
Pt2 Cl1 2.276(3) . ?
Pt1 N7G 2.021(6) . ?
Pt1 N1A 2.032(6) . ?
Pt1 N11 2.040(8) . ?
Pt1 N12 2.056(7) . ?
N7G C8G 1.302(10) . ?
N7G C5G 1.390(10) . ?
N1A C2A 1.357(11) . ?
N1A C6A 1.359(10) . ?
N9G C8G 1.336(10) . ?
N9G C4G 1.368(11) . ?
N9G C9G 1.463(11) . ?
C4G N3G 1.359(10) . ?
C4G C5G 1.373(10) . ?
N3G C2G 1.326(12) . ?
C6A N6A 1.324(10) . ?
C6A C5A 1.388(10) . ?
N9A C8A 1.336(12) . ?
N9A C4A 1.379(10) . ?
N9A C9A1 1.480(11) . ?
O6G C6G 1.241(10) . ?
N1G C2G 1.358(11) . ?
N1G C6G 1.394(11) . ?
C5A C4A 1.372(11) . ?
C5A N7A 1.396(10) . ?
C4A N3A 1.331(11) . ?
C5G C6G 1.397(12) . ?
C8A N7A 1.324(10) . ?
C2A N3A 1.328(11) . ?
Cl10 O11 1.366(10) . ?
Cl10 O13 1.377(11) . ?
Cl10 O12 1.419(12) . ?
Cl10 O14 1.426(13) . ?
Cl20 O24 1.360(13) . ?
Cl20 O21 1.374(8) . ?
Cl20 O23 1.396(11) . ?
Cl20 O22 1.442(14) . ?
C9A1 C9A2 1.396(15) . ?
N2G C2G 1.336(12) . ?
Cl30 O33 1.18(3) . ?
Cl30 O31 1.254(15) . ?
Cl30 O32 1.310(19) . ?
Cl30 O34 1.334(12) . ?
